data_7245113
loop_
_publ_author_name
'Shimizu, Yuta'
'Takeda, Takashi'
'Hoshino, Norihisa'
'Akutagawa, Tomoyuki'

_publ_section_title
;
 Tetranitro- and Tetraamino- dibenzo[18]crown-6-ether Derivatives:
 Complexes for Alkali Metal Ions, Redox Potentials, Crystal Structures,
 Molecular Sorption, and Proton Conducting Behaviors.
;
_journal_name_full CrystEngComm
_journal_paper_doi 10.1039/D2CE00582D
_journal_year 2022
_chemical_absolute_configuration 'CHOOSE rm ad rmad syn or unk'
_chemical_formula_moiety 'C20 H28 N4 O6.33333'
_chemical_formula_sum 'C20 H28 N4 O6.33333'
_chemical_formula_weight 425.80
_space_group_crystal_system monoclinic
_space_group_IT_number 4
_space_group_name_Hall 'P 2yb'
_space_group_name_H-M_alt 'P 1 21 1'
_atom_sites_solution_hydrogens geom
_atom_sites_solution_primary direct
_atom_sites_solution_secondary difmap
_audit_update_record
;
2022-04-26 deposited with the CCDC.	2022-06-28 downloaded from the CCDC.
;
_cell_angle_alpha 90.0000
_cell_angle_beta 110.799(8)
_cell_angle_gamma 90.0000
_cell_formula_units_Z 6
_cell_length_a 16.8353(4)
_cell_length_b 8.4802(2)
_cell_length_c 23.1290(6)
_cell_measurement_reflns_used 24544
_cell_measurement_temperature 296
_cell_measurement_theta_max 68.09
_cell_measurement_theta_min 4.02
_cell_volume 3086.9(2)
_computing_cell_refinement 'RAPID AUTO'
_computing_data_collection 'RAPID AUTO (Rigaku, ????)'
_computing_data_reduction 'RAPID AUTO'
_computing_molecular_graphics 'CrystalStructure 4.3'
_computing_publication_material 'CrystalStructure 4.3 (Rigaku, 2018)'
_computing_structure_refinement 'SHELXL97 (Sheldrick, 2008)'
_computing_structure_solution 'Il Milione (Burla, et al., 2007)'
_diffrn_ambient_temperature 296
_diffrn_detector_area_resol_mean 10.000
_diffrn_measured_fraction_theta_full 0.988
_diffrn_measured_fraction_theta_max 0.988
_diffrn_measurement_device_type 'Rigaku R-AXIS RAPID'
_diffrn_measurement_method \w
_diffrn_radiation_type 'Cu K\a'
_diffrn_radiation_wavelength 1.54187
_diffrn_reflns_av_R_equivalents 0.0338
_diffrn_reflns_av_unetI/netI 0.0433
_diffrn_reflns_Laue_measured_fraction_full 0.000
_diffrn_reflns_Laue_measured_fraction_max 0.000
_diffrn_reflns_limit_h_max 20
_diffrn_reflns_limit_h_min -19
_diffrn_reflns_limit_k_max 9
_diffrn_reflns_limit_k_min -9
_diffrn_reflns_limit_l_max 26
_diffrn_reflns_limit_l_min -27
_diffrn_reflns_number 34844
_diffrn_reflns_point_group_measured_fraction_full 0.000
_diffrn_reflns_point_group_measured_fraction_max 0.000
_diffrn_reflns_theta_full 68.190
_diffrn_reflns_theta_max 68.190
_diffrn_reflns_theta_min 4.019
_diffrn_standards_number 0
_exptl_absorpt_coefficient_mu 0.864
_exptl_absorpt_correction_T_max 0.917
_exptl_absorpt_correction_T_min 0.659
_exptl_absorpt_correction_type multi-scan
_exptl_absorpt_process_details 'ABSCOR (Rigaku, 1995)'
_exptl_crystal_colour white
_exptl_crystal_density_diffrn 1.374
_exptl_crystal_density_method 'not measured'
_exptl_crystal_description needle
_exptl_crystal_F_000 1360.00
_exptl_crystal_size_max 0.100
_exptl_crystal_size_mid 0.100
_exptl_crystal_size_min 0.100
_refine_diff_density_max 0.68
_refine_diff_density_min -0.27
_refine_ls_abs_structure_details 'Flack, H. D. (1983), Acta Cryst. A39, 876-881.  3995 Friedel Pairs'
_refine_ls_abs_structure_Flack 0.1(3)
_refine_ls_extinction_method none
_refine_ls_goodness_of_fit_ref 1.059
_refine_ls_hydrogen_treatment constr
_refine_ls_number_parameters 820
_refine_ls_number_reflns 9990
_refine_ls_number_restraints 1
_refine_ls_R_factor_all 0.0978
_refine_ls_R_factor_gt 0.0707
_refine_ls_shift/su_max 0.000
_refine_ls_structure_factor_coef Fsqd
_refine_ls_weighting_details 'w = 1/[\s^2^(Fo^2^)+(0.1405P)^2^+0.3869P] where P=(Fo^2^+2Fc^2^)/3'
_refine_ls_weighting_scheme calc
_refine_ls_wR_factor_gt 0.2034
_refine_ls_wR_factor_ref 0.2282
_reflns_number_gt 6906
_reflns_number_total 9990
_reflns_threshold_expression F^2^>2.0\s(F^2^)
_cod_data_source_file d2ce00582d2.cif
_cod_data_source_block 201028_TA
_cod_depositor_comments
;

2024-09-02
Z value and formula fixed to values more according to usual
chemical conventions.                 miguel
;
_cod_original_formula_sum 'C60 H84 N12 O19'
_cod_original_formula_weight 1277.39
_cod_original_formula_moiety 'C60 H84 N12 O19'
_cod_original_formula_units_Z 2
_cod_database_code 7245113

loop_
_space_group_symop_id
_space_group_symop_operation_xyz
1 +X,+Y,+Z
2 -X,1/2+Y,-Z

loop_
_atom_site_label
_atom_site_type_symbol
_atom_site_fract_x
_atom_site_fract_y
_atom_site_fract_z
_atom_site_U_iso_or_equiv
_atom_site_adp_type
_atom_site_occupancy
_atom_site_symmetry_multiplicity
_atom_site_calc_flag
_atom_site_refinement_flags
_atom_site_disorder_assembly
_atom_site_disorder_group
O1 O 0.5155(2) 0.8808(4) 0.24052(15) 0.0557(8) Uani 1 1 d . . .
O2 O 0.3484(3) 0.7369(5) 0.1849(2) 0.0791(12) Uani 1 1 d . . .
O3 O 0.2169(2) 0.8610(4) 0.21545(16) 0.0601(9) Uani 1 1 d . . .
O4 O 0.24911(19) 1.1110(4) 0.28285(16) 0.0584(9) Uani 1 1 d . . .
O5 O 0.41298(19) 1.1884(4) 0.36473(14) 0.0548(8) Uani 1 1 d . . .
O6 O 0.5484(2) 1.1111(5) 0.31958(16) 0.0640(9) Uani 1 1 d . . .
O7 O 0.3875(3) 0.6447(6) 0.0233(3) 0.1127(18) Uani 1 1 d . . .
O8 O 0.2175(4) 0.6641(14) -0.0532(3) 0.169(4) Uani 1 1 d . . .
O9 O 0.0973(3) 0.5076(6) -0.0018(2) 0.0846(13) Uani 1 1 d . . .
O10 O 0.1629(2) 0.3160(5) 0.08958(18) 0.0723(11) Uani 1 1 d . . .
O11 O 0.3371(3) 0.2293(5) 0.1362(2) 0.0808(12) Uani 1 1 d . . .
O12 O 0.4439(2) 0.3996(5) 0.09165(18) 0.0670(10) Uani 1 1 d . . .
O13 O 0.0105(2) 0.5212(5) 0.32844(16) 0.0714(11) Uani 1 1 d . . .
O14 O -0.1063(2) 0.8049(5) 0.3326(2) 0.0828(12) Uani 1 1 d . . .
O15 O -0.2374(2) 0.5830(5) 0.35260(19) 0.0795(13) Uani 1 1 d . . .
O16 O -0.1884(2) 0.3471(4) 0.42899(15) 0.0549(8) Uani 1 1 d . . .
O17 O -0.0269(2) 0.1824(4) 0.46867(15) 0.0558(8) Uani 1 1 d . . .
O18 O 0.08088(19) 0.2983(4) 0.41244(16) 0.0551(8) Uani 1 1 d . . .
O19 O 0.4269(3) 0.8611(5) 0.33251(18) 0.0782(11) Uani 1 1 d . . .
N1 N 0.7715(3) 1.3096(7) 0.2494(2) 0.0819(16) Uani 1 1 d . . .
H1A H 0.7988 1.3045 0.2243 0.098 Uiso 1 1 calc R . .
H1B H 0.7833 1.3825 0.2770 0.098 Uiso 1 1 calc R . .
N2 N 0.7353(3) 1.0619(7) 0.1643(2) 0.0749(14) Uani 1 1 d . . .
H2A H 0.7772 1.1248 0.1689 0.090 Uiso 1 1 calc R . .
H2B H 0.7236 0.9889 0.1368 0.090 Uiso 1 1 calc R . .
N3 N -0.0802(3) 0.8678(9) 0.1988(3) 0.097(2) Uani 1 1 d . . .
H3A H -0.1194 0.9054 0.2106 0.116 Uiso 1 1 calc R . .
H3B H -0.0911 0.7898 0.1734 0.116 Uiso 1 1 calc R . .
N4 N -0.0415(2) 1.1270(7) 0.2815(2) 0.0693(13) Uani 1 1 d . . .
H4A H -0.0924 1.0903 0.2678 0.083 Uiso 1 1 calc R . .
H4B H -0.0289 1.2050 0.3069 0.083 Uiso 1 1 calc R . .
N5 N 0.7345(3) 0.5726(8) 0.1389(2) 0.0940(18) Uani 1 1 d . . .
H5A H 0.7696 0.6369 0.1320 0.113 Uiso 1 1 calc R . .
H5B H 0.7531 0.4961 0.1646 0.113 Uiso 1 1 calc R . .
N6 N 0.6747(4) 0.8254(8) 0.0572(3) 0.115(2) Uani 1 1 d . . .
H6A H 0.6558 0.9045 0.0329 0.137 Uiso 1 1 calc R . .
H6B H 0.7285 0.8128 0.0757 0.137 Uiso 1 1 calc R . .
N7 N -0.1212(3) 0.6774(8) 0.0754(3) 0.0910(17) Uani 1 1 d . . .
H7A H -0.1423 0.7399 0.0445 0.109 Uiso 1 1 calc R . .
H7B H -0.1440 0.6712 0.1033 0.109 Uiso 1 1 calc R . .
N8 N -0.0503(4) 0.4732(8) 0.1776(3) 0.0916(17) Uani 1 1 d . . .
H8A H -0.0297 0.4096 0.2083 0.110 Uiso 1 1 calc R . .
H8B H -0.0941 0.5295 0.1746 0.110 Uiso 1 1 calc R . .
N9 N 0.3607(3) 0.5323(7) 0.4573(2) 0.0798(15) Uani 1 1 d . . .
H9A H 0.3915 0.6005 0.4473 0.096 Uiso 1 1 calc R . .
H9B H 0.3843 0.4637 0.4855 0.096 Uiso 1 1 calc R . .
N10 N 0.2860(4) 0.7602(8) 0.3685(2) 0.106(2) Uani 1 1 d . . .
H10A H 0.3399 0.7604 0.3887 0.128 Uiso 1 1 calc R . .
H10B H 0.2639 0.8300 0.3404 0.128 Uiso 1 1 calc R . .
N11 N -0.4401(3) 0.7501(7) 0.4487(3) 0.0920(17) Uani 1 1 d . . .
H11C H -0.4590 0.7381 0.4784 0.110 Uiso 1 1 calc R . .
H11D H -0.4591 0.8254 0.4225 0.110 Uiso 1 1 calc R . .
N12 N -0.3853(3) 0.4991(7) 0.5307(2) 0.0749(14) Uani 1 1 d . . .
H12C H -0.4264 0.5583 0.5314 0.090 Uiso 1 1 calc R . .
H12D H -0.3670 0.4247 0.5574 0.090 Uiso 1 1 calc R . .
C1 C 0.4961(4) 0.7521(7) 0.1962(3) 0.0685(15) Uani 1 1 d . . .
H1C H 0.5469 0.6908 0.2017 0.082 Uiso 1 1 calc R . .
H1D H 0.4751 0.7934 0.1544 0.082 Uiso 1 1 calc R . .
C2 C 0.4297(4) 0.6502(8) 0.2070(3) 0.0819(19) Uani 1 1 d . . .
H2C H 0.4242 0.5516 0.1846 0.098 Uiso 1 1 calc R . .
H2D H 0.4458 0.6264 0.2507 0.098 Uiso 1 1 calc R . .
C3 C 0.2856(4) 0.6480(8) 0.1884(3) 0.0760(17) Uani 1 1 d . . .
H3C H 0.3038 0.6009 0.2293 0.091 Uiso 1 1 calc R . .
H3D H 0.2763 0.5628 0.1588 0.091 Uiso 1 1 calc R . .
C4 C 0.2067(3) 0.7245(7) 0.1777(3) 0.0649(15) Uani 1 1 d . . .
H4C H 0.1679 0.6519 0.1864 0.078 Uiso 1 1 calc R . .
H4D H 0.1822 0.7547 0.1345 0.078 Uiso 1 1 calc R . .
C5 C 0.1483(3) 0.9251(6) 0.2265(2) 0.0530(11) Uani 1 1 d . . .
C6 C 0.0665(3) 0.8676(8) 0.2043(2) 0.0622(14) Uani 1 1 d . . .
H6 H 0.0539 0.7822 0.1773 0.075 Uiso 1 1 calc R . .
C7 C 0.0019(3) 0.9338(8) 0.2211(2) 0.0651(15) Uani 1 1 d . . .
C8 C 0.0223(3) 1.0584(7) 0.2618(2) 0.0569(13) Uani 1 1 d . . .
C9 C 0.1039(3) 1.1234(6) 0.2825(2) 0.0509(11) Uani 1 1 d . . .
H9 H 0.1158 1.2115 0.3081 0.061 Uiso 1 1 calc R . .
C10 C 0.1668(3) 1.0572(6) 0.2649(2) 0.0522(12) Uani 1 1 d . . .
C11 C 0.2678(3) 1.2537(7) 0.3166(2) 0.0571(13) Uani 1 1 d . . .
H11A H 0.2620 1.2399 0.3566 0.068 Uiso 1 1 calc R . .
H11B H 0.2289 1.3359 0.2943 0.068 Uiso 1 1 calc R . .
C12 C 0.3578(3) 1.2985(7) 0.3249(2) 0.0579(13) Uani 1 1 d . . .
H12A H 0.3653 1.2986 0.2852 0.069 Uiso 1 1 calc R . .
H12B H 0.3702 1.4035 0.3425 0.069 Uiso 1 1 calc R . .
C13 C 0.4988(3) 1.2411(8) 0.3920(2) 0.0658(15) Uani 1 1 d . . .
H13A H 0.5299 1.1664 0.4237 0.079 Uiso 1 1 calc R . .
H13B H 0.4991 1.3417 0.4120 0.079 Uiso 1 1 calc R . .
C14 C 0.5444(3) 1.2596(8) 0.3473(3) 0.0723(17) Uani 1 1 d . . .
H14A H 0.5147 1.3353 0.3156 0.087 Uiso 1 1 calc R . .
H14B H 0.6014 1.2988 0.3689 0.087 Uiso 1 1 calc R . .
C15 C 0.5953(3) 1.1046(7) 0.2814(2) 0.0552(12) Uani 1 1 d . . .
C16 C 0.6591(3) 1.2115(7) 0.2843(2) 0.0624(14) Uani 1 1 d . . .
H16 H 0.6707 1.2945 0.3123 0.075 Uiso 1 1 calc R . .
C17 C 0.7061(3) 1.1955(8) 0.2453(3) 0.0676(16) Uani 1 1 d . . .
C18 C 0.6866(3) 1.0782(8) 0.2014(2) 0.0611(14) Uani 1 1 d . . .
C19 C 0.6227(3) 0.9729(7) 0.1997(2) 0.0589(13) Uani 1 1 d . . .
H19 H 0.6096 0.8917 0.1709 0.071 Uiso 1 1 calc R . .
C20 C 0.5778(3) 0.9839(6) 0.2389(2) 0.0508(11) Uani 1 1 d . . .
C21 C 0.3482(7) 0.7819(13) 0.0021(5) 0.154(4) Uani 1 1 d . . .
H21A H 0.3572 0.8104 -0.0358 0.184 Uiso 1 1 calc R . .
H21B H 0.3727 0.8642 0.0323 0.184 Uiso 1 1 calc R . .
C22 C 0.2552(6) 0.7707(15) -0.0103(4) 0.143(4) Uani 1 1 d . . .
H22A H 0.2465 0.7433 0.0277 0.171 Uiso 1 1 calc R . .
H22B H 0.2292 0.8728 -0.0237 0.171 Uiso 1 1 calc R . .
C23 C 0.1309(5) 0.6312(11) -0.0814(4) 0.120(3) Uani 1 1 d . . .
H23A H 0.1264 0.5278 -0.1002 0.144 Uiso 1 1 calc R . .
H23B H 0.1082 0.7062 -0.1149 0.144 Uiso 1 1 calc R . .
C24 C 0.0742(5) 0.6322(10) -0.0457(4) 0.106(3) Uani 1 1 d . . .
H24A H 0.0787 0.7325 -0.0246 0.127 Uiso 1 1 calc R . .
H24B H 0.0158 0.6188 -0.0733 0.127 Uiso 1 1 calc R . .
C25 C 0.0583(3) 0.5039(7) 0.0402(3) 0.0673(15) Uani 1 1 d . . .
C26 C -0.0124(3) 0.5945(7) 0.0362(3) 0.0682(14) Uani 1 1 d . . .
H26 H -0.0353 0.6628 0.0030 0.082 Uiso 1 1 calc R . .
C27 C -0.0491(4) 0.5850(8) 0.0806(3) 0.0735(16) Uani 1 1 d . . .
C28 C -0.0124(4) 0.4851(8) 0.1324(3) 0.0759(17) Uani 1 1 d . . .
C29 C 0.0582(4) 0.3966(8) 0.1355(3) 0.0725(16) Uani 1 1 d . . .
H29 H 0.0828 0.3304 0.1692 0.087 Uiso 1 1 calc R . .
C30 C 0.0925(3) 0.4047(7) 0.0899(3) 0.0658(14) Uani 1 1 d . . .
C31 C 0.1995(4) 0.2099(9) 0.1390(3) 0.087(2) Uani 1 1 d . . .
H31A H 0.1569 0.1361 0.1416 0.104 Uiso 1 1 calc R . .
H31B H 0.2215 0.2673 0.1777 0.104 Uiso 1 1 calc R . .
C32 C 0.2674(4) 0.1261(8) 0.1283(4) 0.094(2) Uani 1 1 d . . .
H32A H 0.2856 0.0387 0.1571 0.113 Uiso 1 1 calc R . .
H32B H 0.2473 0.0836 0.0866 0.113 Uiso 1 1 calc R . .
C33 C 0.3975(4) 0.1569(7) 0.1169(3) 0.087(2) Uani 1 1 d . . .
H33A H 0.3724 0.1320 0.0732 0.104 Uiso 1 1 calc R . .
H33B H 0.4158 0.0590 0.1394 0.104 Uiso 1 1 calc R . .
C34 C 0.4715(4) 0.2613(7) 0.1276(3) 0.0681(15) Uani 1 1 d . . .
H34A H 0.4961 0.2885 0.1711 0.082 Uiso 1 1 calc R . .
H34B H 0.5145 0.2080 0.1159 0.082 Uiso 1 1 calc R . .
C35 C 0.5040(4) 0.5006(7) 0.0868(3) 0.0643(14) Uani 1 1 d . . .
C36 C 0.5907(4) 0.4839(7) 0.1180(2) 0.0634(14) Uani 1 1 d . . .
H36 H 0.6114 0.4004 0.1452 0.076 Uiso 1 1 calc R . .
C37 C 0.6465(4) 0.5925(9) 0.1082(3) 0.0824(19) Uani 1 1 d . . .
C38 C 0.6167(5) 0.7154(9) 0.0670(3) 0.084(2) Uani 1 1 d . . .
C39 C 0.5313(5) 0.7330(9) 0.0383(3) 0.089(2) Uani 1 1 d . . .
H39 H 0.5111 0.8167 0.0110 0.106 Uiso 1 1 calc R . .
C40 C 0.4725(4) 0.6292(8) 0.0484(3) 0.0773(17) Uani 1 1 d . . .
C41 C -0.0448(4) 0.5438(8) 0.3639(3) 0.0808(18) Uani 1 1 d . . .
H41A H -0.0208 0.4864 0.4025 0.097 Uiso 1 1 calc R . .
H41B H -0.0995 0.4967 0.3410 0.097 Uiso 1 1 calc R . .
C42 C -0.0595(4) 0.7102(9) 0.3787(3) 0.090(2) Uani 1 1 d . . .
H42A H -0.0864 0.7073 0.4095 0.108 Uiso 1 1 calc R . .
H42B H -0.0044 0.7595 0.3980 0.108 Uiso 1 1 calc R . .
C43 C -0.1880(4) 0.7685(13) 0.3000(5) 0.184(7) Uani 1 1 d . . .
H43A H -0.2093 0.8573 0.2724 0.220 Uiso 1 1 calc R . .
H43B H -0.1851 0.6810 0.2739 0.220 Uiso 1 1 calc R . .
C44 C -0.2501(4) 0.7318(11) 0.3195(4) 0.127(4) Uani 1 1 d . . .
H44A H -0.3028 0.7265 0.2842 0.152 Uiso 1 1 calc R . .
H44B H -0.2560 0.8151 0.3464 0.152 Uiso 1 1 calc R . .
C45 C -0.2771(3) 0.5662(7) 0.3947(3) 0.0650(15) Uani 1 1 d . . .
C46 C -0.3403(3) 0.6668(7) 0.3982(3) 0.0715(16) Uani 1 1 d . . .
H46 H -0.3587 0.7502 0.3705 0.086 Uiso 1 1 calc R . .
C47 C -0.3760(3) 0.6432(8) 0.4428(3) 0.0715(16) Uani 1 1 d . . .
C48 C -0.3474(3) 0.5245(8) 0.4856(3) 0.0672(15) Uani 1 1 d . . .
C49 C -0.2857(3) 0.4218(7) 0.4806(2) 0.0563(12) Uani 1 1 d . . .
H49 H -0.2681 0.3379 0.5081 0.068 Uiso 1 1 calc R . .
C50 C -0.2501(3) 0.4419(6) 0.4357(2) 0.0524(12) Uani 1 1 d . . .
C51 C -0.1698(3) 0.2041(6) 0.4655(2) 0.0563(12) Uani 1 1 d . . .
H51A H -0.2217 0.1445 0.4579 0.068 Uiso 1 1 calc R . .
H51B H -0.1465 0.2304 0.5091 0.068 Uiso 1 1 calc R . .
C52 C -0.1085(3) 0.1086(6) 0.4489(2) 0.0593(13) Uani 1 1 d . . .
H52A H -0.1036 0.0055 0.4680 0.071 Uiso 1 1 calc R . .
H52B H -0.1288 0.0940 0.4044 0.071 Uiso 1 1 calc R . .
C53 C 0.0362(3) 0.0873(6) 0.4579(3) 0.0584(13) Uani 1 1 d . . .
H53A H 0.0129 0.0386 0.4174 0.070 Uiso 1 1 calc R . .
H53B H 0.0540 0.0042 0.4887 0.070 Uiso 1 1 calc R . .
C54 C 0.1098(3) 0.1867(6) 0.4614(2) 0.0571(12) Uani 1 1 d . . .
H54A H 0.1315 0.2404 0.5010 0.069 Uiso 1 1 calc R . .
H54B H 0.1549 0.1225 0.4569 0.069 Uiso 1 1 calc R . .
C55 C 0.1348(3) 0.4124(6) 0.4071(2) 0.0507(11) Uani 1 1 d . . .
C56 C 0.2206(3) 0.4165(6) 0.4393(2) 0.0524(11) Uani 1 1 d . . .
H56 H 0.2456 0.3413 0.4696 0.063 Uiso 1 1 calc R . .
C57 C 0.2706(3) 0.5330(7) 0.4268(2) 0.0624(14) Uani 1 1 d . . .
C58 C 0.2335(4) 0.6442(8) 0.3814(3) 0.0728(17) Uani 1 1 d . . .
C59 C 0.1461(4) 0.6424(8) 0.3511(3) 0.0768(18) Uani 1 1 d . . .
H59 H 0.1207 0.7205 0.3223 0.092 Uiso 1 1 calc R . .
C60 C 0.0966(3) 0.5281(7) 0.3628(2) 0.0632(14) Uani 1 1 d . . .

loop_
_atom_site_aniso_label
_atom_site_aniso_U_11
_atom_site_aniso_U_22
_atom_site_aniso_U_33
_atom_site_aniso_U_23
_atom_site_aniso_U_13
_atom_site_aniso_U_12
O1 0.0530(18) 0.055(2) 0.0597(19) -0.0037(16) 0.0208(15) -0.0013(16)
O2 0.070(2) 0.064(3) 0.111(3) -0.015(2) 0.041(2) -0.002(2)
O3 0.0514(19) 0.047(2) 0.078(2) -0.0198(18) 0.0185(16) -0.0131(16)
O4 0.0425(16) 0.054(2) 0.080(2) -0.0219(18) 0.0232(15) -0.0120(16)
O5 0.0448(17) 0.062(2) 0.0537(18) -0.0050(17) 0.0133(14) -0.0054(16)
O6 0.0599(19) 0.067(3) 0.069(2) -0.012(2) 0.0284(17) -0.0126(19)
O7 0.095(3) 0.055(3) 0.167(5) 0.029(3) 0.021(3) 0.023(3)
O8 0.089(4) 0.337(13) 0.087(4) -0.012(6) 0.042(3) 0.024(6)
O9 0.093(3) 0.080(3) 0.091(3) 0.036(2) 0.046(2) 0.021(3)
O10 0.060(2) 0.065(3) 0.086(3) 0.019(2) 0.0184(19) 0.000(2)
O11 0.077(3) 0.059(3) 0.103(3) 0.019(2) 0.028(2) -0.005(2)
O12 0.061(2) 0.056(2) 0.083(2) 0.0132(19) 0.0247(18) 0.0099(18)
O13 0.068(2) 0.065(3) 0.062(2) 0.0064(19) -0.0022(18) -0.011(2)
O14 0.065(2) 0.064(3) 0.107(3) 0.003(2) 0.016(2) -0.002(2)
O15 0.053(2) 0.080(3) 0.100(3) 0.048(2) 0.021(2) 0.006(2)
O16 0.0499(18) 0.051(2) 0.065(2) 0.0116(17) 0.0206(15) 0.0041(16)
O17 0.0536(18) 0.0404(19) 0.067(2) 0.0034(16) 0.0133(15) -0.0018(15)
O18 0.0445(17) 0.048(2) 0.071(2) 0.0103(17) 0.0172(15) 0.0057(15)
O19 0.087(3) 0.065(3) 0.074(2) 0.002(2) 0.018(2) 0.001(2)
N1 0.051(3) 0.107(5) 0.091(3) 0.004(3) 0.028(2) -0.012(3)
N2 0.050(2) 0.105(4) 0.072(3) 0.002(3) 0.023(2) -0.001(3)
N3 0.061(3) 0.135(6) 0.100(4) -0.042(4) 0.034(3) -0.037(3)
N4 0.041(2) 0.091(4) 0.077(3) -0.021(3) 0.0237(19) -0.010(2)
N5 0.083(4) 0.113(5) 0.082(3) -0.005(3) 0.024(3) -0.031(4)
N6 0.135(5) 0.112(6) 0.083(4) 0.010(4) 0.022(3) -0.058(5)
N7 0.084(3) 0.090(4) 0.105(4) -0.014(4) 0.042(3) -0.002(3)
N8 0.101(4) 0.095(5) 0.088(4) -0.008(3) 0.044(3) -0.007(4)
N9 0.068(3) 0.091(4) 0.080(3) -0.001(3) 0.025(2) -0.014(3)
N10 0.112(4) 0.108(5) 0.073(3) 0.017(3) 0.002(3) -0.061(4)
N11 0.077(3) 0.087(4) 0.103(4) 0.011(3) 0.021(3) 0.027(3)
N12 0.059(3) 0.086(4) 0.079(3) -0.006(3) 0.023(2) 0.010(3)
C1 0.064(3) 0.063(4) 0.077(4) -0.017(3) 0.023(3) 0.002(3)
C2 0.074(4) 0.060(4) 0.121(5) -0.025(4) 0.047(4) -0.006(3)
C3 0.066(3) 0.056(4) 0.108(5) -0.028(3) 0.033(3) -0.012(3)
C4 0.064(3) 0.058(4) 0.077(3) -0.024(3) 0.030(3) -0.026(3)
C5 0.053(3) 0.047(3) 0.061(3) -0.002(2) 0.023(2) -0.008(2)
C6 0.057(3) 0.068(4) 0.060(3) -0.011(3) 0.017(2) -0.022(3)
C7 0.051(3) 0.078(4) 0.067(3) -0.006(3) 0.021(2) -0.020(3)
C8 0.046(3) 0.068(4) 0.055(3) 0.003(3) 0.015(2) -0.006(2)
C9 0.050(3) 0.047(3) 0.054(3) -0.005(2) 0.016(2) -0.010(2)
C10 0.044(2) 0.048(3) 0.064(3) -0.007(2) 0.018(2) -0.012(2)
C11 0.044(2) 0.060(3) 0.064(3) -0.014(3) 0.015(2) -0.008(2)
C12 0.049(3) 0.056(3) 0.064(3) -0.010(3) 0.014(2) -0.012(2)
C13 0.045(3) 0.081(4) 0.063(3) -0.016(3) 0.009(2) -0.009(3)
C14 0.053(3) 0.086(5) 0.079(4) -0.025(3) 0.026(3) -0.023(3)
C15 0.043(2) 0.065(3) 0.056(3) 0.007(3) 0.015(2) 0.001(2)
C16 0.051(3) 0.067(4) 0.064(3) -0.013(3) 0.014(2) -0.011(3)
C17 0.044(3) 0.091(5) 0.064(3) 0.016(3) 0.014(2) -0.002(3)
C18 0.040(2) 0.080(4) 0.057(3) 0.006(3) 0.009(2) 0.009(3)
C19 0.045(3) 0.068(4) 0.056(3) 0.004(3) 0.009(2) 0.012(2)
C20 0.038(2) 0.055(3) 0.055(3) 0.003(2) 0.0120(19) 0.004(2)
C21 0.189(11) 0.123(9) 0.117(7) -0.031(6) 0.015(7) 0.051(8)
C22 0.134(8) 0.189(12) 0.092(6) 0.001(7) 0.024(5) 0.096(8)
C23 0.107(6) 0.108(7) 0.173(8) 0.069(6) 0.083(6) 0.053(5)
C24 0.117(6) 0.080(5) 0.121(6) 0.047(5) 0.043(5) 0.031(5)
C25 0.062(3) 0.061(4) 0.073(4) 0.007(3) 0.016(3) -0.007(3)
C26 0.063(3) 0.059(4) 0.081(4) -0.001(3) 0.024(3) -0.005(3)
C27 0.071(4) 0.062(4) 0.087(4) -0.021(3) 0.027(3) -0.012(3)
C28 0.079(4) 0.067(4) 0.080(4) -0.003(3) 0.027(3) -0.022(3)
C29 0.074(4) 0.065(4) 0.070(3) -0.004(3) 0.015(3) -0.027(3)
C30 0.062(3) 0.050(3) 0.079(4) 0.003(3) 0.017(3) -0.014(3)
C31 0.076(4) 0.075(5) 0.102(5) 0.048(4) 0.022(3) -0.002(4)
C32 0.077(4) 0.058(4) 0.144(6) 0.044(4) 0.035(4) 0.001(3)
C33 0.079(4) 0.043(4) 0.113(5) 0.013(3) 0.004(4) 0.008(3)
C34 0.070(3) 0.051(3) 0.078(4) 0.017(3) 0.020(3) 0.014(3)
C35 0.076(4) 0.049(3) 0.071(3) -0.004(3) 0.030(3) -0.001(3)
C36 0.077(4) 0.057(4) 0.057(3) -0.004(3) 0.025(3) -0.008(3)
C37 0.094(4) 0.091(5) 0.062(3) -0.013(4) 0.027(3) -0.025(4)
C38 0.113(5) 0.080(5) 0.059(3) -0.008(3) 0.028(3) -0.031(4)
C39 0.122(6) 0.070(4) 0.069(4) 0.009(3) 0.027(4) -0.011(4)
C40 0.103(5) 0.058(4) 0.070(4) -0.005(3) 0.029(3) -0.006(4)
C41 0.059(3) 0.066(4) 0.097(4) -0.002(4) 0.003(3) 0.010(3)
C42 0.078(4) 0.069(5) 0.092(4) 0.012(4) -0.007(3) 0.005(4)
C43 0.067(4) 0.173(10) 0.233(11) 0.157(9) -0.042(6) -0.039(5)
C44 0.057(4) 0.135(7) 0.188(8) 0.122(7) 0.041(4) 0.031(4)
C45 0.038(2) 0.060(4) 0.084(4) 0.011(3) 0.005(2) -0.003(2)
C46 0.055(3) 0.053(4) 0.091(4) 0.015(3) 0.006(3) -0.004(3)
C47 0.046(3) 0.065(4) 0.090(4) -0.006(3) 0.006(3) 0.002(3)
C48 0.049(3) 0.072(4) 0.069(3) -0.012(3) 0.007(2) -0.004(3)
C49 0.045(3) 0.052(3) 0.064(3) -0.008(3) 0.010(2) -0.010(2)
C50 0.042(2) 0.044(3) 0.063(3) 0.002(2) 0.009(2) -0.009(2)
C51 0.053(3) 0.050(3) 0.067(3) 0.009(3) 0.022(2) -0.003(2)
C52 0.060(3) 0.044(3) 0.073(3) 0.004(3) 0.023(2) -0.006(2)
C53 0.063(3) 0.035(3) 0.077(3) 0.005(2) 0.025(2) 0.005(2)
C54 0.051(3) 0.042(3) 0.075(3) 0.014(3) 0.018(2) 0.014(2)
C55 0.054(3) 0.043(3) 0.057(3) -0.004(2) 0.021(2) 0.003(2)
C56 0.050(3) 0.052(3) 0.058(3) -0.002(2) 0.022(2) 0.005(2)
C57 0.052(3) 0.069(4) 0.063(3) -0.017(3) 0.017(2) -0.005(3)
C58 0.080(4) 0.075(4) 0.057(3) -0.005(3) 0.016(3) -0.029(3)
C59 0.081(4) 0.074(4) 0.060(3) 0.011(3) 0.006(3) -0.023(3)
C60 0.069(3) 0.059(4) 0.054(3) -0.002(3) 0.013(2) -0.009(3)

loop_
_atom_type_symbol
_atom_type_description
_atom_type_scat_dispersion_real
_atom_type_scat_dispersion_imag
_atom_type_scat_source
C C 0.0181 0.0091
;
International Tables for Crystallography
(Vol. C, Tables 4.2.6.8 and 6.1.1.4)
;
H H 0.0000 0.0000
;
International Tables for Crystallography
(Vol. C, Table 6.1.1.4)
;
O O 0.0492 0.0322
;
International Tables for Crystallography
(Vol. C, Tables 4.2.6.8 and 6.1.1.4)
;
N N 0.0311 0.0180
;
International Tables for Crystallography
(Vol. C, Tables 4.2.6.8 and 6.1.1.4)
;

loop_
_geom_angle_atom_site_label_1
_geom_angle_atom_site_label_2
_geom_angle_atom_site_label_3
_geom_angle
_geom_angle_site_symmetry_1
_geom_angle_site_symmetry_3
_geom_angle_publ_flag
C20 O1 C1 116.2(4) . . ?
C3 O2 C2 111.0(5) . . ?
C5 O3 C4 120.6(4) . . ?
C10 O4 C11 116.9(4) . . ?
C12 O5 C13 114.3(4) . . ?
C15 O6 C14 117.0(4) . . ?
C21 O7 C40 123.5(7) . . ?
C22 O8 C23 129.0(8) . . ?
C25 O9 C24 116.8(5) . . ?
C30 O10 C31 117.6(5) . . ?
C33 O11 C32 110.5(5) . . ?
C35 O12 C34 118.1(4) . . ?
C60 O13 C41 114.8(4) . . ?
C42 O14 C43 120.0(6) . . ?
C45 O15 C44 116.6(5) . . ?
C50 O16 C51 116.3(4) . . ?
C53 O17 C52 112.8(4) . . ?
C55 O18 C54 119.6(4) . . ?
C17 N1 H1A 120.0 . . ?
C17 N1 H1B 120.0 . . ?
H1A N1 H1B 120.0 . . ?
C18 N2 H2A 120.0 . . ?
C18 N2 H2B 120.0 . . ?
H2A N2 H2B 120.0 . . ?
C7 N3 H3A 120.0 . . ?
C7 N3 H3B 120.0 . . ?
H3A N3 H3B 120.0 . . ?
C8 N4 H4A 120.0 . . ?
C8 N4 H4B 120.0 . . ?
H4A N4 H4B 120.0 . . ?
C37 N5 H5A 120.0 . . ?
C37 N5 H5B 120.0 . . ?
H5A N5 H5B 120.0 . . ?
C38 N6 H6A 120.0 . . ?
C38 N6 H6B 120.0 . . ?
H6A N6 H6B 120.0 . . ?
C27 N7 H7A 120.0 . . ?
C27 N7 H7B 120.0 . . ?
H7A N7 H7B 120.0 . . ?
C28 N8 H8A 120.0 . . ?
C28 N8 H8B 120.0 . . ?
H8A N8 H8B 120.0 . . ?
C57 N9 H9A 120.0 . . ?
C57 N9 H9B 120.0 . . ?
H9A N9 H9B 120.0 . . ?
C58 N10 H10A 120.0 . . ?
C58 N10 H10B 120.0 . . ?
H10A N10 H10B 120.0 . . ?
C47 N11 H11C 120.0 . . ?
C47 N11 H11D 120.0 . . ?
H11C N11 H11D 120.0 . . ?
C48 N12 H12C 120.0 . . ?
C48 N12 H12D 120.0 . . ?
H12C N12 H12D 120.0 . . ?
O1 C1 C2 108.1(5) . . ?
O1 C1 H1C 110.1 . . ?
C2 C1 H1C 110.1 . . ?
O1 C1 H1D 110.1 . . ?
C2 C1 H1D 110.1 . . ?
H1C C1 H1D 108.4 . . ?
O2 C2 C1 108.0(5) . . ?
O2 C2 H2C 110.1 . . ?
C1 C2 H2C 110.1 . . ?
O2 C2 H2D 110.1 . . ?
C1 C2 H2D 110.1 . . ?
H2C C2 H2D 108.4 . . ?
O2 C3 C4 116.5(6) . . ?
O2 C3 H3C 108.2 . . ?
C4 C3 H3C 108.2 . . ?
O2 C3 H3D 108.2 . . ?
C4 C3 H3D 108.2 . . ?
H3C C3 H3D 107.3 . . ?
C3 C4 O3 111.3(4) . . ?
C3 C4 H4C 109.4 . . ?
O3 C4 H4C 109.4 . . ?
C3 C4 H4D 109.4 . . ?
O3 C4 H4D 109.4 . . ?
H4C C4 H4D 108.0 . . ?
C6 C5 O3 125.6(5) . . ?
C6 C5 C10 119.3(5) . . ?
O3 C5 C10 115.1(4) . . ?
C5 C6 C7 121.9(5) . . ?
C5 C6 H6 119.1 . . ?
C7 C6 H6 119.1 . . ?
C8 C7 C6 118.0(5) . . ?
C8 C7 N3 122.1(5) . . ?
C6 C7 N3 119.9(6) . . ?
C7 C8 C9 120.9(5) . . ?
C7 C8 N4 119.8(4) . . ?
C9 C8 N4 119.3(5) . . ?
C10 C9 C8 120.2(5) . . ?
C10 C9 H9 119.9 . . ?
C8 C9 H9 119.9 . . ?
O4 C10 C9 124.9(4) . . ?
O4 C10 C5 115.5(4) . . ?
C9 C10 C5 119.6(4) . . ?
O4 C11 C12 107.6(4) . . ?
O4 C11 H11A 110.2 . . ?
C12 C11 H11A 110.2 . . ?
O4 C11 H11B 110.2 . . ?
C12 C11 H11B 110.2 . . ?
H11A C11 H11B 108.5 . . ?
O5 C12 C11 108.5(4) . . ?
O5 C12 H12A 110.0 . . ?
C11 C12 H12A 110.0 . . ?
O5 C12 H12B 110.0 . . ?
C11 C12 H12B 110.0 . . ?
H12A C12 H12B 108.4 . . ?
O5 C13 C14 114.5(4) . . ?
O5 C13 H13A 108.6 . . ?
C14 C13 H13A 108.6 . . ?
O5 C13 H13B 108.6 . . ?
C14 C13 H13B 108.6 . . ?
H13A C13 H13B 107.6 . . ?
O6 C14 C13 109.6(5) . . ?
O6 C14 H14A 109.7 . . ?
C13 C14 H14A 109.7 . . ?
O6 C14 H14B 109.7 . . ?
C13 C14 H14B 109.7 . . ?
H14A C14 H14B 108.2 . . ?
C20 C15 O6 117.5(4) . . ?
C20 C15 C16 119.1(5) . . ?
O6 C15 C16 123.5(5) . . ?
C15 C16 C17 120.6(5) . . ?
C15 C16 H16 119.7 . . ?
C17 C16 H16 119.7 . . ?
C18 C17 C16 120.2(5) . . ?
C18 C17 N1 120.6(5) . . ?
C16 C17 N1 119.0(6) . . ?
C17 C18 N2 119.3(5) . . ?
C17 C18 C19 117.7(5) . . ?
N2 C18 C19 122.8(6) . . ?
C20 C19 C18 122.7(5) . . ?
C20 C19 H19 118.6 . . ?
C18 C19 H19 118.6 . . ?
C19 C20 C15 119.5(5) . . ?
C19 C20 O1 125.3(5) . . ?
C15 C20 O1 115.2(4) . . ?
O7 C21 C22 111.2(10) . . ?
O7 C21 H21A 109.4 . . ?
C22 C21 H21A 109.4 . . ?
O7 C21 H21B 109.4 . . ?
C22 C21 H21B 109.4 . . ?
H21A C21 H21B 108.0 . . ?
O8 C22 C21 112.3(8) . . ?
O8 C22 H22A 109.2 . . ?
C21 C22 H22A 109.2 . . ?
O8 C22 H22B 109.2 . . ?
C21 C22 H22B 109.2 . . ?
H22A C22 H22B 107.9 . . ?
O8 C23 C24 121.0(8) . . ?
O8 C23 H23A 107.1 . . ?
C24 C23 H23A 107.1 . . ?
O8 C23 H23B 107.1 . . ?
C24 C23 H23B 107.1 . . ?
H23A C23 H23B 106.8 . . ?
O9 C24 C23 109.3(6) . . ?
O9 C24 H24A 109.8 . . ?
C23 C24 H24A 109.8 . . ?
O9 C24 H24B 109.8 . . ?
C23 C24 H24B 109.8 . . ?
H24A C24 H24B 108.3 . . ?
O9 C25 C30 116.7(5) . . ?
O9 C25 C26 124.2(5) . . ?
C30 C25 C26 119.1(6) . . ?
C27 C26 C25 121.3(6) . . ?
C27 C26 H26 119.3 . . ?
C25 C26 H26 119.3 . . ?
C26 C27 N7 120.2(6) . . ?
C26 C27 C28 119.3(6) . . ?
N7 C27 C28 120.5(6) . . ?
C29 C28 N8 122.0(6) . . ?
C29 C28 C27 118.4(6) . . ?
N8 C28 C27 119.6(6) . . ?
C30 C29 C28 121.4(6) . . ?
C30 C29 H29 119.3 . . ?
C28 C29 H29 119.3 . . ?
C29 C30 C25 120.5(6) . . ?
C29 C30 O10 124.3(5) . . ?
C25 C30 O10 115.2(5) . . ?
O10 C31 C32 108.7(6) . . ?
O10 C31 H31A 109.9 . . ?
C32 C31 H31A 109.9 . . ?
O10 C31 H31B 109.9 . . ?
C32 C31 H31B 109.9 . . ?
H31A C31 H31B 108.3 . . ?
O11 C32 C31 110.1(6) . . ?
O11 C32 H32A 109.6 . . ?
C31 C32 H32A 109.6 . . ?
O11 C32 H32B 109.6 . . ?
C31 C32 H32B 109.6 . . ?
H32A C32 H32B 108.2 . . ?
O11 C33 C34 110.5(5) . . ?
O11 C33 H33A 109.5 . . ?
C34 C33 H33A 109.5 . . ?
O11 C33 H33B 109.5 . . ?
C34 C33 H33B 109.5 . . ?
H33A C33 H33B 108.1 . . ?
O12 C34 C33 108.5(4) . . ?
O12 C34 H34A 110.0 . . ?
C33 C34 H34A 110.0 . . ?
O12 C34 H34B 110.0 . . ?
C33 C34 H34B 110.0 . . ?
H34A C34 H34B 108.4 . . ?
O12 C35 C36 124.7(5) . . ?
O12 C35 C40 114.9(5) . . ?
C36 C35 C40 120.3(6) . . ?
C35 C36 C37 119.7(6) . . ?
C35 C36 H36 120.1 . . ?
C37 C36 H36 120.1 . . ?
C38 C37 C36 120.7(6) . . ?
C38 C37 N5 119.9(7) . . ?
C36 C37 N5 119.3(7) . . ?
C39 C38 C37 118.8(6) . . ?
C39 C38 N6 121.0(7) . . ?
C37 C38 N6 120.1(7) . . ?
C38 C39 C40 122.3(7) . . ?
C38 C39 H39 118.9 . . ?
C40 C39 H39 118.9 . . ?
O7 C40 C35 117.3(6) . . ?
O7 C40 C39 124.8(6) . . ?
C35 C40 C39 117.9(6) . . ?
O13 C41 C42 116.5(6) . . ?
O13 C41 H41A 108.2 . . ?
C42 C41 H41A 108.2 . . ?
O13 C41 H41B 108.2 . . ?
C42 C41 H41B 108.2 . . ?
H41A C41 H41B 107.3 . . ?
O14 C42 C41 118.7(6) . . ?
O14 C42 H42A 107.6 . . ?
C41 C42 H42A 107.6 . . ?
O14 C42 H42B 107.6 . . ?
C41 C42 H42B 107.6 . . ?
H42A C42 H42B 107.1 . . ?
C44 C43 O14 129.9(10) . . ?
C44 C43 H43A 104.8 . . ?
O14 C43 H43A 104.8 . . ?
C44 C43 H43B 104.8 . . ?
O14 C43 H43B 104.8 . . ?
H43A C43 H43B 105.8 . . ?
C43 C44 O15 113.6(6) . . ?
C43 C44 H44A 108.9 . . ?
O15 C44 H44A 108.9 . . ?
C43 C44 H44B 108.9 . . ?
O15 C44 H44B 108.9 . . ?
H44A C44 H44B 107.7 . . ?
O15 C45 C50 116.3(5) . . ?
O15 C45 C46 123.8(5) . . ?
C50 C45 C46 120.0(6) . . ?
C47 C46 C45 120.1(5) . . ?
C47 C46 H46 120.0 . . ?
C45 C46 H46 120.0 . . ?
C48 C47 C46 120.8(5) . . ?
C48 C47 N11 118.1(6) . . ?
C46 C47 N11 121.0(6) . . ?
C47 C48 C49 118.6(6) . . ?
C47 C48 N12 120.5(5) . . ?
C49 C48 N12 120.7(6) . . ?
C50 C49 C48 121.4(5) . . ?
C50 C49 H49 119.3 . . ?
C48 C49 H49 119.3 . . ?
O16 C50 C49 124.3(5) . . ?
O16 C50 C45 116.6(5) . . ?
C49 C50 C45 119.0(5) . . ?
O16 C51 C52 109.7(4) . . ?
O16 C51 H51A 109.7 . . ?
C52 C51 H51A 109.7 . . ?
O16 C51 H51B 109.7 . . ?
C52 C51 H51B 109.7 . . ?
H51A C51 H51B 108.2 . . ?
O17 C52 C51 111.1(4) . . ?
O17 C52 H52A 109.4 . . ?
C51 C52 H52A 109.4 . . ?
O17 C52 H52B 109.4 . . ?
C51 C52 H52B 109.4 . . ?
H52A C52 H52B 108.0 . . ?
O17 C53 C54 109.3(4) . . ?
O17 C53 H53A 109.8 . . ?
C54 C53 H53A 109.8 . . ?
O17 C53 H53B 109.8 . . ?
C54 C53 H53B 109.8 . . ?
H53A C53 H53B 108.3 . . ?
O18 C54 C53 107.0(4) . . ?
O18 C54 H54A 110.3 . . ?
C53 C54 H54A 110.3 . . ?
O18 C54 H54B 110.3 . . ?
C53 C54 H54B 110.3 . . ?
H54A C54 H54B 108.6 . . ?
O18 C55 C56 125.2(5) . . ?
O18 C55 C60 114.6(4) . . ?
C56 C55 C60 120.1(5) . . ?
C55 C56 C57 120.2(5) . . ?
C55 C56 H56 119.9 . . ?
C57 C56 H56 119.9 . . ?
C58 C57 C56 119.9(5) . . ?
C58 C57 N9 119.4(5) . . ?
C56 C57 N9 120.6(5) . . ?
C57 C58 C59 119.2(5) . . ?
C57 C58 N10 118.9(5) . . ?
C59 C58 N10 121.9(6) . . ?
C60 C59 C58 121.3(6) . . ?
C60 C59 H59 119.3 . . ?
C58 C59 H59 119.3 . . ?
C59 C60 O13 120.3(5) . . ?
C59 C60 C55 119.3(5) . . ?
O13 C60 C55 120.3(5) . . ?

loop_
_geom_bond_atom_site_label_1
_geom_bond_atom_site_label_2
_geom_bond_distance
_geom_bond_site_symmetry_2
_geom_bond_publ_flag
O1 C20 1.376(6) . ?
O1 C1 1.452(6) . ?
O2 C3 1.325(7) . ?
O2 C2 1.477(7) . ?
O3 C5 1.379(6) . ?
O3 C4 1.423(6) . ?
O4 C10 1.376(5) . ?
O4 C11 1.413(6) . ?
O5 C12 1.406(6) . ?
O5 C13 1.427(5) . ?
O6 C15 1.379(6) . ?
O6 C14 1.425(7) . ?
O7 C21 1.342(11) . ?
O7 C40 1.346(8) . ?
O8 C22 1.325(13) . ?
O8 C23 1.396(10) . ?
O9 C25 1.352(7) . ?
O9 C24 1.422(8) . ?
O10 C30 1.405(7) . ?
O10 C31 1.413(7) . ?
O11 C33 1.390(8) . ?
O11 C32 1.423(7) . ?
O12 C35 1.359(7) . ?
O12 C34 1.417(6) . ?
O13 C60 1.386(6) . ?
O13 C41 1.455(8) . ?
O14 C42 1.343(7) . ?
O14 C43 1.349(8) . ?
O15 C45 1.370(7) . ?
O15 C44 1.452(7) . ?
O16 C50 1.365(6) . ?
O16 C51 1.447(6) . ?
O17 C53 1.424(6) . ?
O17 C52 1.428(6) . ?
O18 C55 1.361(6) . ?
O18 C54 1.423(6) . ?
N1 C17 1.444(8) . ?
N1 H1A 0.8600 . ?
N1 H1B 0.8600 . ?
N2 C18 1.388(7) . ?
N2 H2A 0.8600 . ?
N2 H2B 0.8600 . ?
N3 C7 1.407(7) . ?
N3 H3A 0.8600 . ?
N3 H3B 0.8600 . ?
N4 C8 1.430(6) . ?
N4 H4A 0.8600 . ?
N4 H4B 0.8600 . ?
N5 C37 1.406(8) . ?
N5 H5A 0.8600 . ?
N5 H5B 0.8600 . ?
N6 C38 1.426(8) . ?
N6 H6A 0.8600 . ?
N6 H6B 0.8600 . ?
N7 C27 1.413(8) . ?
N7 H7A 0.8600 . ?
N7 H7B 0.8600 . ?
N8 C28 1.408(8) . ?
N8 H8A 0.8600 . ?
N8 H8B 0.8600 . ?
N9 C57 1.429(7) . ?
N9 H9A 0.8600 . ?
N9 H9B 0.8600 . ?
N10 C58 1.424(7) . ?
N10 H10A 0.8600 . ?
N10 H10B 0.8600 . ?
N11 C47 1.452(8) . ?
N11 H11C 0.8600 . ?
N11 H11D 0.8600 . ?
N12 C48 1.419(8) . ?
N12 H12C 0.8600 . ?
N12 H12D 0.8600 . ?
C1 C2 1.501(8) . ?
C1 H1C 0.9700 . ?
C1 H1D 0.9700 . ?
C2 H2C 0.9700 . ?
C2 H2D 0.9700 . ?
C3 C4 1.418(8) . ?
C3 H3C 0.9700 . ?
C3 H3D 0.9700 . ?
C4 H4C 0.9700 . ?
C4 H4D 0.9700 . ?
C5 C6 1.378(7) . ?
C5 C10 1.394(7) . ?
C6 C7 1.396(8) . ?
C6 H6 0.9300 . ?
C7 C8 1.375(8) . ?
C8 C9 1.397(6) . ?
C9 C10 1.381(7) . ?
C9 H9 0.9300 . ?
C11 C12 1.507(6) . ?
C11 H11A 0.9700 . ?
C11 H11B 0.9700 . ?
C12 H12A 0.9700 . ?
C12 H12B 0.9700 . ?
C13 C14 1.497(8) . ?
C13 H13A 0.9700 . ?
C13 H13B 0.9700 . ?
C14 H14A 0.9700 . ?
C14 H14B 0.9700 . ?
C15 C20 1.376(7) . ?
C15 C16 1.389(7) . ?
C16 C17 1.401(7) . ?
C16 H16 0.9300 . ?
C17 C18 1.375(9) . ?
C18 C19 1.388(8) . ?
C19 C20 1.373(7) . ?
C19 H19 0.9300 . ?
C21 C22 1.491(13) . ?
C21 H21A 0.9700 . ?
C21 H21B 0.9700 . ?
C22 H22A 0.9700 . ?
C22 H22B 0.9700 . ?
C23 C24 1.467(10) . ?
C23 H23A 0.9700 . ?
C23 H23B 0.9700 . ?
C24 H24A 0.9700 . ?
C24 H24B 0.9700 . ?
C25 C30 1.376(8) . ?
C25 C26 1.393(8) . ?
C26 C27 1.377(8) . ?
C26 H26 0.9300 . ?
C27 C28 1.417(9) . ?
C28 C29 1.385(9) . ?
C29 C30 1.373(8) . ?
C29 H29 0.9300 . ?
C31 C32 1.439(9) . ?
C31 H31A 0.9700 . ?
C31 H31B 0.9700 . ?
C32 H32A 0.9700 . ?
C32 H32B 0.9700 . ?
C33 C34 1.476(8) . ?
C33 H33A 0.9700 . ?
C33 H33B 0.9700 . ?
C34 H34A 0.9700 . ?
C34 H34B 0.9700 . ?
C35 C36 1.387(8) . ?
C35 C40 1.387(9) . ?
C36 C37 1.391(8) . ?
C36 H36 0.9300 . ?
C37 C38 1.381(10) . ?
C38 C39 1.361(9) . ?
C39 C40 1.405(9) . ?
C39 H39 0.9300 . ?
C41 C42 1.493(10) . ?
C41 H41A 0.9700 . ?
C41 H41B 0.9700 . ?
C42 H42A 0.9700 . ?
C42 H42B 0.9700 . ?
C43 C44 1.313(10) . ?
C43 H43A 0.9700 . ?
C43 H43B 0.9700 . ?
C44 H44A 0.9700 . ?
C44 H44B 0.9700 . ?
C45 C50 1.383(7) . ?
C45 C46 1.390(8) . ?
C46 C47 1.379(9) . ?
C46 H46 0.9300 . ?
C47 C48 1.375(9) . ?
C48 C49 1.391(7) . ?
C49 C50 1.382(7) . ?
C49 H49 0.9300 . ?
C51 C52 1.465(7) . ?
C51 H51A 0.9700 . ?
C51 H51B 0.9700 . ?
C52 H52A 0.9700 . ?
C52 H52B 0.9700 . ?
C53 C54 1.477(7) . ?
C53 H53A 0.9700 . ?
C53 H53B 0.9700 . ?
C54 H54A 0.9700 . ?
C54 H54B 0.9700 . ?
C55 C56 1.371(6) . ?
C55 C60 1.400(7) . ?
C56 C57 1.393(8) . ?
C56 H56 0.9300 . ?
C57 C58 1.384(8) . ?
C58 C59 1.387(8) . ?
C59 C60 1.366(8) . ?
C59 H59 0.9300 . ?

loop_
_geom_hbond_atom_site_label_D
_geom_hbond_atom_site_label_H
_geom_hbond_atom_site_label_A
_geom_hbond_site_symmetry_D
_geom_hbond_site_symmetry_H
_geom_hbond_site_symmetry_A
_geom_hbond_distance_DA
_geom_hbond_distance_DH
_geom_hbond_distance_HA
_geom_hbond_angle_DHA
_geom_hbond_publ_flag
N1 H1A N2 . . . 2.793(8) 0.860 2.499 101.0 no
N2 H2A N1 . . . 2.793(8) 0.860 2.460 103.8 no
N2 H2B N6 . . . 3.066(8) 0.860 2.215 170.3 no
N3 H3A N4 . . . 2.833(8) 0.860 2.532 101.6 no
N4 H4A N3 . . . 2.833(8) 0.860 2.527 102.0 no
N5 H5A N6 . . . 2.798(9) 0.860 2.477 102.9 no
N6 H6B N5 . . . 2.798(9) 0.860 2.489 102.1 no
N7 H7B N8 . . . 2.829(8) 0.860 2.517 102.4 no
N8 H8B N7 . . . 2.829(8) 0.860 2.508 103.0 no
N9 H9A N10 . . . 2.775(8) 0.860 2.452 103.0 no
N10 H10A O19 . . . 2.906(8) 0.860 2.433 115.3 no
N10 H10A N9 . . . 2.775(8) 0.860 2.446 103.4 no
N11 H11C N12 . . . 2.782(8) 0.860 2.459 103.0 no
N11 H11D O19 . . 1_455 2.975(6) 0.860 2.296 135.9 no
N12 H12C N11 . . . 2.782(8) 0.860 2.459 103.0 no
N12 H12D N10 . . 2_546 3.093(7) 0.860 2.255 164.9 no

loop_
_geom_torsion_atom_site_label_1
_geom_torsion_atom_site_label_2
_geom_torsion_atom_site_label_3
_geom_torsion_atom_site_label_4
_geom_torsion
_geom_torsion_site_symmetry_1
_geom_torsion_site_symmetry_2
_geom_torsion_site_symmetry_3
_geom_torsion_site_symmetry_4
_geom_torsion_publ_flag
C20 O1 C1 C2 177.8(4) . . . . ?
C3 O2 C2 C1 174.9(5) . . . . ?
O1 C1 C2 O2 72.1(6) . . . . ?
C2 O2 C3 C4 170.7(5) . . . . ?
O2 C3 C4 O3 -52.1(8) . . . . ?
C5 O3 C4 C3 -160.4(5) . . . . ?
C4 O3 C5 C6 0.7(8) . . . . ?
C4 O3 C5 C10 179.1(5) . . . . ?
O3 C5 C6 C7 175.7(5) . . . . ?
C10 C5 C6 C7 -2.7(8) . . . . ?
C5 C6 C7 C8 -1.0(9) . . . . ?
C5 C6 C7 N3 -177.9(6) . . . . ?
C6 C7 C8 C9 4.1(8) . . . . ?
N3 C7 C8 C9 -179.0(6) . . . . ?
C6 C7 C8 N4 -178.4(5) . . . . ?
N3 C7 C8 N4 -1.5(8) . . . . ?
C7 C8 C9 C10 -3.7(8) . . . . ?
N4 C8 C9 C10 178.8(5) . . . . ?
C11 O4 C10 C9 -6.6(7) . . . . ?
C11 O4 C10 C5 173.8(4) . . . . ?
C8 C9 C10 O4 -179.6(5) . . . . ?
C8 C9 C10 C5 -0.1(7) . . . . ?
C6 C5 C10 O4 -177.2(5) . . . . ?
O3 C5 C10 O4 4.2(6) . . . . ?
C6 C5 C10 C9 3.2(7) . . . . ?
O3 C5 C10 C9 -175.4(5) . . . . ?
C10 O4 C11 C12 -173.8(4) . . . . ?
C13 O5 C12 C11 -161.4(4) . . . . ?
O4 C11 C12 O5 -68.1(5) . . . . ?
C12 O5 C13 C14 -68.0(6) . . . . ?
C15 O6 C14 C13 -174.2(4) . . . . ?
O5 C13 C14 O6 -61.3(7) . . . . ?
C14 O6 C15 C20 -158.7(5) . . . . ?
C14 O6 C15 C16 22.1(7) . . . . ?
C20 C15 C16 C17 -1.1(8) . . . . ?
O6 C15 C16 C17 178.1(5) . . . . ?
C15 C16 C17 C18 3.4(8) . . . . ?
C15 C16 C17 N1 179.6(5) . . . . ?
C16 C17 C18 N2 -178.4(5) . . . . ?
N1 C17 C18 N2 5.4(8) . . . . ?
C16 C17 C18 C19 -3.4(8) . . . . ?
N1 C17 C18 C19 -179.6(5) . . . . ?
C17 C18 C19 C20 1.3(7) . . . . ?
N2 C18 C19 C20 176.1(5) . . . . ?
C18 C19 C20 C15 0.9(7) . . . . ?
C18 C19 C20 O1 -178.1(4) . . . . ?
O6 C15 C20 C19 179.7(4) . . . . ?
C16 C15 C20 C19 -1.0(7) . . . . ?
O6 C15 C20 O1 -1.1(6) . . . . ?
C16 C15 C20 O1 178.1(4) . . . . ?
C1 O1 C20 C19 -0.8(7) . . . . ?
C1 O1 C20 C15 -179.8(4) . . . . ?
C40 O7 C21 C22 -167.7(7) . . . . ?
C23 O8 C22 C21 -172.9(9) . . . . ?
O7 C21 C22 O8 -61.5(12) . . . . ?
C22 O8 C23 C24 -39.5(16) . . . . ?
C25 O9 C24 C23 171.9(7) . . . . ?
O8 C23 C24 O9 -65.9(12) . . . . ?
C24 O9 C25 C30 -167.0(6) . . . . ?
C24 O9 C25 C26 12.2(9) . . . . ?
O9 C25 C26 C27 179.9(6) . . . . ?
C30 C25 C26 C27 -0.8(9) . . . . ?
C25 C26 C27 N7 -179.6(5) . . . . ?
C25 C26 C27 C28 2.2(9) . . . . ?
C26 C27 C28 C29 -1.9(9) . . . . ?
N7 C27 C28 C29 180.0(5) . . . . ?
C26 C27 C28 N8 -179.2(6) . . . . ?
N7 C27 C28 N8 2.7(9) . . . . ?
N8 C28 C29 C30 177.4(6) . . . . ?
C27 C28 C29 C30 0.2(9) . . . . ?
C28 C29 C30 C25 1.3(9) . . . . ?
C28 C29 C30 O10 -178.7(5) . . . . ?
O9 C25 C30 C29 178.3(5) . . . . ?
C26 C25 C30 C29 -0.9(8) . . . . ?
O9 C25 C30 O10 -1.7(7) . . . . ?
C26 C25 C30 O10 179.0(5) . . . . ?
C31 O10 C30 C29 1.1(8) . . . . ?
C31 O10 C30 C25 -178.8(5) . . . . ?
C30 O10 C31 C32 177.2(5) . . . . ?
C33 O11 C32 C31 -170.8(6) . . . . ?
O10 C31 C32 O11 70.7(8) . . . . ?
C32 O11 C33 C34 -177.5(5) . . . . ?
C35 O12 C34 C33 -169.6(5) . . . . ?
O11 C33 C34 O12 -62.4(7) . . . . ?
C34 O12 C35 C36 -4.5(8) . . . . ?
C34 O12 C35 C40 176.9(5) . . . . ?
O12 C35 C36 C37 178.3(5) . . . . ?
C40 C35 C36 C37 -3.2(8) . . . . ?
C35 C36 C37 C38 -1.2(9) . . . . ?
C35 C36 C37 N5 -178.5(6) . . . . ?
C36 C37 C38 C39 3.2(10) . . . . ?
N5 C37 C38 C39 -179.4(6) . . . . ?
C36 C37 C38 N6 -179.7(6) . . . . ?
N5 C37 C38 N6 -2.4(10) . . . . ?
C37 C38 C39 C40 -1.0(10) . . . . ?
N6 C38 C39 C40 -178.0(6) . . . . ?
C21 O7 C40 C35 158.4(8) . . . . ?
C21 O7 C40 C39 -21.9(12) . . . . ?
O12 C35 C40 O7 3.6(8) . . . . ?
C36 C35 C40 O7 -175.1(6) . . . . ?
O12 C35 C40 C39 -176.1(5) . . . . ?
C36 C35 C40 C39 5.3(9) . . . . ?
C38 C39 C40 O7 177.1(7) . . . . ?
C38 C39 C40 C35 -3.3(10) . . . . ?
C60 O13 C41 C42 80.5(7) . . . . ?
C43 O14 C42 C41 61.2(12) . . . . ?
O13 C41 C42 O14 69.9(8) . . . . ?
C42 O14 C43 C44 50.8(17) . . . . ?
O14 C43 C44 O15 -66.3(17) . . . . ?
C45 O15 C44 C43 154.1(9) . . . . ?
C44 O15 C45 C50 -165.8(6) . . . . ?
C44 O15 C45 C46 13.3(8) . . . . ?
O15 C45 C46 C47 -178.8(5) . . . . ?
C50 C45 C46 C47 0.3(8) . . . . ?
C45 C46 C47 C48 2.6(9) . . . . ?
C45 C46 C47 N11 177.8(5) . . . . ?
C46 C47 C48 C49 -4.3(8) . . . . ?
N11 C47 C48 C49 -179.7(5) . . . . ?
C46 C47 C48 N12 -179.0(5) . . . . ?
N11 C47 C48 N12 5.7(8) . . . . ?
C47 C48 C49 C50 3.3(7) . . . . ?
N12 C48 C49 C50 178.0(5) . . . . ?
C51 O16 C50 C49 9.8(6) . . . . ?
C51 O16 C50 C45 -170.8(4) . . . . ?
C48 C49 C50 O16 178.8(4) . . . . ?
C48 C49 C50 C45 -0.5(7) . . . . ?
O15 C45 C50 O16 -1.5(7) . . . . ?
C46 C45 C50 O16 179.3(4) . . . . ?
O15 C45 C50 C49 177.9(5) . . . . ?
C46 C45 C50 C49 -1.3(7) . . . . ?
C50 O16 C51 C52 174.7(4) . . . . ?
C53 O17 C52 C51 175.2(4) . . . . ?
O16 C51 C52 O17 68.8(5) . . . . ?
C52 O17 C53 C54 163.0(4) . . . . ?
C55 O18 C54 C53 175.7(4) . . . . ?
O17 C53 C54 O18 -63.7(5) . . . . ?
C54 O18 C55 C56 11.0(7) . . . . ?
C54 O18 C55 C60 -171.6(4) . . . . ?
O18 C55 C56 C57 175.3(5) . . . . ?
C60 C55 C56 C57 -1.9(7) . . . . ?
C55 C56 C57 C58 -0.5(8) . . . . ?
C55 C56 C57 N9 -175.9(5) . . . . ?
C56 C57 C58 C59 3.2(9) . . . . ?
N9 C57 C58 C59 178.6(6) . . . . ?
C56 C57 C58 N10 -178.6(5) . . . . ?
N9 C57 C58 N10 -3.2(8) . . . . ?
C57 C58 C59 C60 -3.6(9) . . . . ?
N10 C58 C59 C60 178.3(6) . . . . ?
C58 C59 C60 O13 -174.8(6) . . . . ?
C58 C59 C60 C55 1.3(9) . . . . ?
C41 O13 C60 C59 -117.6(6) . . . . ?
C41 O13 C60 C55 66.4(7) . . . . ?
O18 C55 C60 C59 -175.9(5) . . . . ?
C56 C55 C60 C59 1.5(8) . . . . ?
O18 C55 C60 O13 0.1(7) . . . . ?
C56 C55 C60 O13 177.6(5) . . . . ?
